data_4107575
loop_
_publ_author_name
'Jacob Overgaard'
'Henrik F. Clausen'
'Jamie A. Platts'
'Bo B. Iversen'

_publ_section_title
;
 Experimental and Theoretical Charge Density Study of Chemical Bonding in
 a Co Dimer Complex
;
_journal_name_full 'Journal of the American Chemical Society'
_journal_page_first 3834
_journal_page_last 3843
_journal_paper_doi 10.1021/ja076152c
_journal_volume 130
_journal_year 2008
_chemical_formula_sum 'C14 H17 Co2 O7'
_space_group_IT_number 2
_symmetry_cell_setting triclinic
_symmetry_space_group_name_Hall '-P 1'
_symmetry_space_group_name_H-M 'P -1'
_cell_angle_alpha 73.6110(10)
_cell_angle_beta 78.185(2)
_cell_angle_gamma 82.9790(10)
_cell_formula_units_Z 4
_cell_length_a 9.2850(3)
_cell_length_b 10.3240(3)
_cell_length_c 17.4010(6)
_cell_volume 1562.66(9)
_computing_molecular_graphics 'Volkov et al, (2006)'
_computing_publication_material 'Volkov et al, (2006)'
_computing_structure_refinement 'Volkov et al, (2006)'
_cod_data_source_file ja076152c-file001_1.cif
_cod_data_source_block COCARB5_D3
_cod_original_formula_sum 'C14 H17 O7 Co2'
_cod_database_code 4107575

loop_
_space_group_symop_id
_space_group_symop_operation_xyz
1 +X,+Y,+Z
2 -X,-Y,-Z

loop_
_atom_local_axes_atom_label
_atom_local_axes_atom0
_atom_local_axes_ax1
_atom_local_axes_atom1
_atom_local_axes_atom2
_atom_local_axes_ax2
CO(1A) C(3A) Z CO(1A) C(1A) y
CO(2A) C(6A) Z CO(2A) C(5A) y
CO(1B) C(3B) Z CO(1B) C(1B) y
CO(2B) C(6B) Z CO(2B) C(5B) y
O(1A) C(1A) Z O(1A) CO(1A) y
O(2A) C(2A) Z O(2A) CO(1A) y
O(3A) C(3A) Z O(3A) CO(1A) y
O(4A) C(4A) Z O(4A) CO(2A) y
O(5A) C(5A) Z O(5A) CO(2A) y
O(6A) C(6A) Z O(6A) CO(2A) y
O(13A) C(13A) Z O(13A) H(13A) y
O(1B) C(1B) Z O(1B) CO(1B) y
O(2B) C(2B) Z O(2B) CO(1B) y
O(3B) C(3B) Z O(3B) CO(1B) y
O(4B) C(4B) Z O(4B) CO(2B) y
O(5B) C(5B) Z O(5B) CO(2B) y
O(6B) C(6B) Z O(6B) CO(2B) y
O(13B) C(13B) Z O(13B) H(13B) y
C(1A) O(1A) Z C(1A) CO(1A) y
C(2A) O(2A) Z C(2A) CO(1A) y
C(3A) O(3A) Z C(3A) CO(1A) y
C(4A) O(4A) Z C(4A) CO(2A) y
C(5A) O(5A) Z C(5A) CO(2A) y
C(6A) O(6A) Z C(6A) CO(2A) y
C(11A) H(11A) X C(11A) C(12A) y
C(12A) C(11A) X C(12A) C(13A) y
C(13A) O(13A) X C(13A) C(12A) y
C(14A) C(15A) X C(14A) C(13A) y
C(15A) C(16A) X C(15A) C(14A) y
C(16A) C(17A) X C(16A) C(15A) y
C(17A) C(18A) X C(17A) C(16A) y
C(18A) C(13A) X C(18A) C(17A) y
C(1B) O(1B) Z C(1B) CO(1B) y
C(2B) O(2B) Z C(2B) CO(1B) y
C(3B) O(3B) Z C(3B) CO(1B) y
C(4B) O(4B) Z C(4B) CO(2B) y
C(5B) O(5B) Z C(5B) CO(2B) y
C(6B) O(6B) Z C(6B) CO(2B) y
C(11B) H(11B) X C(11B) C(12B) y
C(12B) C(11B) X C(12B) C(13B) y
C(13B) O(13B) X C(13B) C(12B) y
C(14B) C(15B) X C(14B) C(13B) y
C(15B) C(16B) X C(15B) C(14B) y
C(16B) C(17B) X C(16B) C(15B) y
C(17B) C(18B) X C(17B) C(16B) y
C(18B) C(13B) X C(18B) C(17B) y
H(11A) C(11A) Z H(11A) C(12A) y
H(13A) O(13A) Z H(13A) C(13A) y
H(14A) C(14A) Z H(14A) H(14B) y
H(14B) C(14A) Z H(14B) H(14A) y
H(15A) C(15A) Z H(15A) H(15B) y
H(15B) C(15A) Z H(15B) H(15A) y
H(16A) C(16A) Z H(16A) H(16B) y
H(16B) C(16A) Z H(16B) H(16A) y
H(17A) C(17A) Z H(17A) H(17B) y
H(17B) C(17A) Z H(17B) H(17A) y
H(18A) C(18A) Z H(18A) H(18B) y
H(18B) C(18A) Z H(18B) H(18A) y
H(11B) C(11B) Z H(11B) C(12B) y
H(13B) O(13B) Z H(13B) C(13B) y
H(14C) C(14B) Z H(14C) H(14D) y
H(14D) C(14B) Z H(14D) H(14C) y
H(15C) C(15B) Z H(15C) H(15D) y
H(15D) C(15B) Z H(15D) H(15C) y
H(16C) C(16B) Z H(16C) H(16D) y
H(16D) C(16B) Z H(16D) H(16C) y
H(17C) C(17B) Z H(17C) H(17D) y
H(17D) C(17B) Z H(17D) H(17C) y
H(18C) C(18B) Z H(18C) H(18D) y
H(18D) C(18B) Z H(18D) H(18C) y

loop_
_atom_rho_multipole_atom_label
_atom_rho_multipole_coeff_Pv
_atom_rho_multipole_coeff_P00
_atom_rho_multipole_coeff_P11
_atom_rho_multipole_coeff_P1-1
_atom_rho_multipole_coeff_P10
_atom_rho_multipole_coeff_P20
_atom_rho_multipole_coeff_P21
_atom_rho_multipole_coeff_P2-1
_atom_rho_multipole_coeff_P22
_atom_rho_multipole_coeff_P2-2
_atom_rho_multipole_coeff_P30
_atom_rho_multipole_coeff_P31
_atom_rho_multipole_coeff_P3-1
_atom_rho_multipole_coeff_P32
_atom_rho_multipole_coeff_P3-2
_atom_rho_multipole_coeff_P33
_atom_rho_multipole_coeff_P3-3
_atom_rho_multipole_coeff_P40
_atom_rho_multipole_coeff_P41
_atom_rho_multipole_coeff_P4-1
_atom_rho_multipole_coeff_P42
_atom_rho_multipole_coeff_P4-2
_atom_rho_multipole_coeff_P43
_atom_rho_multipole_coeff_P4-3
_atom_rho_multipole_coeff_P44
_atom_rho_multipole_coeff_P4-4
_atom_rho_multipole_kappa
_atom_rho_multipole_kappa_prime0
_atom_rho_multipole_kappa_prime1
_atom_rho_multipole_kappa_prime2
_atom_rho_multipole_kappa_prime3
_atom_rho_multipole_kappa_prime4
_atom_rho_multipole_radial_slater_n0
_atom_rho_multipole_radial_slater_zeta0
_atom_rho_multipole_radial_slater_n1
_atom_rho_multipole_radial_slater_zeta1
_atom_rho_multipole_radial_slater_n2
_atom_rho_multipole_radial_slater_zeta2
_atom_rho_multipole_radial_slater_n3
_atom_rho_multipole_radial_slater_zeta3
_atom_rho_multipole_radial_slater_n4
_atom_rho_multipole_radial_slater_zeta4
CO(1A) 5.92(2) 0 -0.010(6) 0.009(7) -0.019(7) -0.081(11) -0.092(11) -0.006(11) 0.026(11) -0.101(10) 0.012(6) -0.020(6) 0.004(6) -0.000(6) 0.014(6) 0.004(5) -0.002(5) -0.156(11) -0.099(10) -0.023(10) -0.069(10) -0.049(10) 0.108(11) -0.098(10) -0.059(9) 0.159(9) 0.999(3) 0.95(2) 0.95436 0.95436 0.95436 0.95436 4 7.9036 4 7.9036 4 7.9036 4 7.9036 4 7.9036
CO(2A) 5.92(2) 0 0.006(7) 0.003(6) 0.005(7) -0.099(11) -0.017(11) -0.010(10) -0.096(11) -0.013(10) 0.006(6) -0.008(6) 0.011(6) 0.010(6) -0.008(5) 0.014(5) -0.019(6) -0.303(11) -0.073(10) -0.116(10) -0.155(11) 0.055(9) 0.012(9) -0.056(10) -0.105(10) 0.043(9) 0.999(3) 0.95(2) 0.95436 0.95436 0.95436 0.95436 4 7.9036 4 7.9036 4 7.9036 4 7.9036 4 7.9036
CO(1B) 5.91(2) 0 -0.005(7) -0.004(6) 0.001(7) 0.023(11) 0.083(11) 0.098(11) -0.032(10) 0.048(10) 0.001(6) -0.008(6) -0.003(6) -0.006(6) -0.005(6) 0.016(6) -0.022(6) -0.195(10) -0.122(10) -0.021(10) -0.020(10) -0.094(11) 0.131(10) -0.065(10) -0.018(9) 0.085(9) 0.999(3) 0.95(2) 0.95436 0.95436 0.95436 0.95436 4 7.9036 4 7.9036 4 7.9036 4 7.9036 4 7.9036
CO(2B) 5.90(2) 0 0.022(7) -0.004(7) -0.013(6) 0.104(12) 0.003(10) 0.068(10) 0.010(11) -0.012(11) 0.000(7) -0.002(6) -0.011(6) 0.011(6) 0.003(6) -0.004(6) -0.017(6) -0.330(12) -0.068(10) -0.123(10) -0.086(9) -0.044(9) 0.009(9) -0.082(9) -0.077(10) 0.033(10) 0.999(3) 0.95(2) 0.95436 0.95436 0.95436 0.95436 4 7.9036 4 7.9036 4 7.9036 4 7.9036 4 7.9036
O(1A) 5.91(3) 0 -0.025(15) 0.014(15) -0.033(18) 0.109(16) -0.007(14) 0.003(15) 0.044(13) 0.022(13) 0.071(15) 0.016(14) -0.010(15) 0.015(13) 0.007(13) -0.012(13) 0.009(13) 0 0 0 0 0 0 0 0 0 0.9846(12) 0.780(15) 0.780362 0.780362 0.780362 0.780362 2 4.466 2 4.466 2 4.466 3 4.466 4 4.466
O(2A) 5.90(3) 0 -0.000(16) -0.032(14) 0.029(18) 0.150(17) -0.029(15) -0.024(13) 0.000(13) -0.026(13) 0.075(15) 0.017(15) -0.023(14) -0.001(13) 0.013(13) 0.015(13) -0.002(13) 0 0 0 0 0 0 0 0 0 0.9846(12) 0.780(15) 0.780362 0.780362 0.780362 0.780362 2 4.466 2 4.466 2 4.466 3 4.466 4 4.466
O(3A) 5.94(3) 0 -0.022(15) -0.037(16) 0.000(19) 0.107(17) 0.037(15) 0.040(16) -0.017(13) 0.042(13) 0.055(16) 0.014(15) 0.022(15) -0.014(14) 0.004(15) -0.009(12) 0.002(13) 0 0 0 0 0 0 0 0 0 0.9846(12) 0.780(15) 0.780362 0.780362 0.780362 0.780362 2 4.466 2 4.466 2 4.466 3 4.466 4 4.466
O(4A) 5.87(3) 0 0.049(16) -0.027(14) -0.022(18) 0.105(16) -0.005(15) 0.006(14) 0.004(13) 0.028(13) 0.060(15) -0.004(15) 0.012(14) -0.002(13) -0.004(14) 0.015(13) -0.022(12) 0 0 0 0 0 0 0 0 0 0.9846(12) 0.780(15) 0.780362 0.780362 0.780362 0.780362 2 4.466 2 4.466 2 4.466 3 4.466 4 4.466
O(5A) 5.95(3) 0 -0.016(14) -0.026(15) 0.045(19) 0.228(18) -0.030(13) 0.013(14) 0.009(13) -0.007(13) 0.098(16) -0.003(13) 0.006(14) 0.005(13) -0.004(13) 0.008(13) -0.003(13) 0 0 0 0 0 0 0 0 0 0.9846(12) 0.780(15) 0.780362 0.780362 0.780362 0.780362 2 4.466 2 4.466 2 4.466 3 4.466 4 4.466
O(6A) 5.84(3) 0 -0.011(14) -0.011(14) -0.049(18) 0.107(16) -0.015(14) 0.011(14) 0.001(12) -0.027(13) 0.079(15) 0.003(14) 0.018(15) -0.009(13) -0.012(14) 0.013(12) 0.024(12) 0 0 0 0 0 0 0 0 0 0.9846(12) 0.780(15) 0.780362 0.780362 0.780362 0.780362 2 4.466 2 4.466 2 4.466 3 4.466 4 4.466
O(13A) 5.93(2) 0 -0.006(11) -0.042(14) -0.115(13) -0.128(13) 0.025(11) 0.006(12) 0.068(12) -0.011(11) 0.082(13) -0.012(12) -0.003(13) 0.037(12) 0.007(12) 0.007(12) -0.032(12) 0 0 0 0 0 0 0 0 0 0.9846(12) 0.780(15) 0.780362 0.780362 0.780362 0.780362 2 4.466 2 4.466 2 4.466 3 4.466 4 4.466
O(1B) 5.90(3) 0 -0.004(14) -0.015(15) 0.020(18) 0.151(16) -0.019(14) -0.010(14) 0.022(13) -0.009(13) 0.102(15) -0.008(14) 0.016(15) 0.011(14) -0.002(14) 0.000(13) -0.001(13) 0 0 0 0 0 0 0 0 0 0.9846(12) 0.780(15) 0.780362 0.780362 0.780362 0.780362 2 4.466 2 4.466 2 4.466 3 4.466 4 4.466
O(2B) 5.83(3) 0 -0.002(16) -0.040(15) -0.012(19) 0.087(17) 0.004(16) -0.035(15) -0.023(13) 0.042(13) 0.024(15) -0.002(15) 0.000(15) 0.001(14) 0.007(14) 0.004(13) -0.007(12) 0 0 0 0 0 0 0 0 0 0.9846(12) 0.780(15) 0.780362 0.780362 0.780362 0.780362 2 4.466 2 4.466 2 4.466 3 4.466 4 4.466
O(3B) 5.82(3) 0 0.002(15) -0.045(15) -0.032(18) 0.091(16) -0.017(14) -0.030(16) -0.009(13) -0.013(13) 0.049(15) 0.005(14) -0.001(15) -0.004(15) 0.004(14) -0.002(13) -0.014(13) 0 0 0 0 0 0 0 0 0 0.9846(12) 0.780(15) 0.780362 0.780362 0.780362 0.780362 2 4.466 2 4.466 2 4.466 3 4.466 4 4.466
O(4B) 5.91(3) 0 -0.032(14) -0.014(17) -0.015(19) 0.128(17) 0.007(14) 0.001(16) 0.014(14) 0.023(13) 0.079(15) 0.001(14) 0.027(16) 0.007(14) -0.016(14) -0.025(14) -0.000(13) 0 0 0 0 0 0 0 0 0 0.9846(12) 0.780(15) 0.780362 0.780362 0.780362 0.780362 2 4.466 2 4.466 2 4.466 3 4.466 4 4.466
O(5B) 5.89(3) 0 0.015(15) 0.012(14) -0.022(19) 0.100(17) -0.003(15) 0.020(15) -0.033(12) -0.029(13) 0.063(15) 0.013(15) -0.030(15) 0.001(14) -0.001(14) 0.018(13) -0.015(12) 0 0 0 0 0 0 0 0 0 0.9846(12) 0.780(15) 0.780362 0.780362 0.780362 0.780362 2 4.466 2 4.466 2 4.466 3 4.466 4 4.466
O(6B) 5.95(3) 0 -0.002(15) 0.003(15) -0.01(2) 0.194(18) 0.023(14) -0.026(14) -0.016(13) 0.012(13) 0.115(16) -0.011(14) -0.006(14) -0.013(14) 0.008(14) 0.017(13) -0.006(13) 0 0 0 0 0 0 0 0 0 0.9846(12) 0.780(15) 0.780362 0.780362 0.780362 0.780362 2 4.466 2 4.466 2 4.466 3 4.466 4 4.466
O(13B) 5.86(2) 0 0.005(12) -0.051(13) -0.128(13) -0.072(12) -0.010(12) -0.006(12) 0.051(12) -0.017(12) 0.112(13) 0.024(12) -0.044(12) -0.003(12) -0.033(12) 0.031(12) -0.008(12) 0 0 0 0 0 0 0 0 0 0.9846(12) 0.780(15) 0.780362 0.780362 0.780362 0.780362 2 4.466 2 4.466 2 4.466 3 4.466 4 4.466
C(1A) 4.43(5) 0 -0.004(16) 0.006(17) -0.04(2) 0.44(2) 0.028(16) 0.023(17) 0.044(14) -0.026(14) 0.13(2) 0.02(2) -0.01(2) -0.030(18) 0.010(17) 0.025(16) -0.008(17) 0 0 0 0 0 0 0 0 0 0.940(2) 0.883(9) 0.883173 0.883173 0.883173 0.883173 2 3.1762 2 3.1762 2 3.1762 3 3.1762 4 3.1762
C(2A) 4.45(5) 0 0.059(17) 0.005(16) -0.06(2) 0.47(2) -0.024(18) 0.032(15) -0.015(14) 0.007(14) 0.10(2) 0.02(2) 0.048(19) -0.014(18) 0.040(17) 0.020(16) -0.014(16) 0 0 0 0 0 0 0 0 0 0.940(2) 0.883(9) 0.883173 0.883173 0.883173 0.883173 2 3.1762 2 3.1762 2 3.1762 3 3.1762 4 3.1762
C(3A) 4.60(5) 0 -0.022(16) 0.005(17) -0.05(2) 0.46(2) 0.047(17) -0.050(18) -0.019(14) -0.038(14) 0.07(2) 0.01(2) 0.01(2) 0.043(18) 0.008(18) -0.023(15) -0.011(16) 0 0 0 0 0 0 0 0 0 0.940(2) 0.883(9) 0.883173 0.883173 0.883173 0.883173 2 3.1762 2 3.1762 2 3.1762 3 3.1762 4 3.1762
C(4A) 4.37(5) 0 -0.026(17) -0.007(16) -0.02(2) 0.46(2) -0.003(17) -0.029(16) -0.023(14) -0.030(14) 0.11(2) -0.01(2) 0.02(2) 0.018(17) 0.018(18) -0.019(17) -0.008(16) 0 0 0 0 0 0 0 0 0 0.940(2) 0.883(9) 0.883173 0.883173 0.883173 0.883173 2 3.1762 2 3.1762 2 3.1762 3 3.1762 4 3.1762
C(5A) 4.14(5) 0 -0.011(15) -0.005(17) -0.11(2) 0.41(2) -0.006(15) -0.019(16) 0.013(14) 0.003(14) 0.01(2) -0.029(18) 0.007(19) -0.016(17) 0.027(17) -0.000(16) 0.024(16) 0 0 0 0 0 0 0 0 0 0.940(2) 0.883(9) 0.883173 0.883173 0.883173 0.883173 2 3.1762 2 3.1762 2 3.1762 3 3.1762 4 3.1762
C(6A) 4.39(5) 0 0.020(16) 0.010(16) -0.03(2) 0.49(2) -0.010(17) -0.033(17) -0.005(14) -0.009(14) 0.11(2) 0.02(2) 0.02(2) 0.026(18) 0.003(18) 0.013(15) -0.019(15) 0 0 0 0 0 0 0 0 0 0.940(2) 0.883(9) 0.883173 0.883173 0.883173 0.883173 2 3.1762 2 3.1762 2 3.1762 3 3.1762 4 3.1762
C(11A) 4.67(6) 0 0.04(3) -0.00(3) 0.04(2) -0.24(2) 0.03(2) 0.040(19) 0.18(2) -0.13(2) -0.10(3) -0.13(3) -0.18(2) 0.04(2) -0.03(2) 0.34(3) 0.03(2) 0 0 0 0 0 0 0 0 0 0.912(3) 0.747(14) 0.747326 0.747326 0.747326 0.747326 2 3.1762 2 3.1762 2 3.1762 3 3.1762 4 3.1762
C(12A) 4.51(6) 0 0.02(4) -0.15(3) -0.01(3) -0.25(2) 0.02(2) -0.017(18) 0.14(2) -0.14(2) 0.06(3) 0.03(3) -0.18(2) -0.02(2) -0.03(3) 0.21(3) 0.22(3) 0 0 0 0 0 0 0 0 0 0.912(3) 0.747(14) 0.747326 0.747326 0.747326 0.747326 2 3.1762 2 3.1762 2 3.1762 3 3.1762 4 3.1762
C(13A) 4.13(5) 0 0.02(2) -0.06(2) 0.01(2) 0.03(2) -0.014(18) 0.053(19) -0.001(19) 0.028(17) 0.07(2) -0.30(2) -0.31(2) -0.03(2) -0.06(2) 0.35(2) -0.11(2) 0 0 0 0 0 0 0 0 0 0.914(2) 0.827(7) 0.826677 0.826677 0.826677 0.826677 2 3.1762 2 3.1762 2 3.1762 3 3.1762 4 3.1762
C(14A) 4.60(4) 0 -0.02(2) -0.14(2) 0.015(18) 0.112(17) 0.020(16) 0.004(16) -0.005(18) 0.081(16) 0.01(2) -0.24(2) -0.32(2) -0.03(2) -0.013(19) 0.27(2) -0.11(2) 0 0 0 0 0 0 0 0 0 0.914(2) 0.827(7) 0.826677 0.826677 0.826677 0.826677 2 3.1762 2 3.1762 2 3.1762 3 3.1762 4 3.1762
C(15A) 4.62(5) 0 -0.14(2) -0.18(2) -0.005(17) 0.093(17) 0.006(17) 0.002(15) -0.020(19) 0.053(18) 0.00(2) -0.23(2) -0.34(2) 0.01(2) -0.005(19) 0.28(2) -0.08(2) 0 0 0 0 0 0 0 0 0 0.914(2) 0.827(7) 0.826677 0.826677 0.826677 0.826677 2 3.1762 2 3.1762 2 3.1762 3 3.1762 4 3.1762
C(16A) 4.58(5) 0 -0.14(2) -0.09(2) -0.042(17) 0.065(17) -0.000(17) -0.016(17) -0.036(19) 0.060(18) -0.04(2) -0.25(2) -0.36(2) 0.02(2) 0.01(2) 0.29(2) -0.09(2) 0 0 0 0 0 0 0 0 0 0.914(2) 0.827(7) 0.826677 0.826677 0.826677 0.826677 2 3.1762 2 3.1762 2 3.1762 3 3.1762 4 3.1762
C(17A) 4.60(5) 0 -0.08(2) -0.14(2) -0.003(18) 0.031(18) 0.009(16) -0.038(17) -0.041(19) 0.115(17) 0.06(2) -0.24(2) -0.35(2) 0.04(2) -0.01(2) 0.29(2) -0.05(2) 0 0 0 0 0 0 0 0 0 0.914(2) 0.827(7) 0.826677 0.826677 0.826677 0.826677 2 3.1762 2 3.1762 2 3.1762 3 3.1762 4 3.1762
C(18A) 4.76(4) 0 -0.14(2) -0.13(2) 0.009(17) 0.108(17) 0.016(16) 0.027(15) -0.033(18) 0.070(18) -0.04(2) -0.18(2) -0.37(2) 0.04(2) 0.008(19) 0.28(2) -0.04(2) 0 0 0 0 0 0 0 0 0 0.914(2) 0.827(7) 0.826677 0.826677 0.826677 0.826677 2 3.1762 2 3.1762 2 3.1762 3 3.1762 4 3.1762
C(1B) 4.37(5) 0 0.005(15) -0.015(17) -0.11(2) 0.41(2) 0.010(16) -0.008(17) 0.007(15) -0.021(14) 0.07(2) -0.027(19) -0.00(2) 0.026(18) -0.045(17) -0.008(16) 0.019(16) 0 0 0 0 0 0 0 0 0 0.940(2) 0.883(9) 0.883173 0.883173 0.883173 0.883173 2 3.1762 2 3.1762 2 3.1762 3 3.1762 4 3.1762
C(2B) 4.54(5) 0 -0.021(16) 0.007(16) -0.00(2) 0.46(2) 0.013(17) 0.041(17) 0.000(14) -0.020(14) 0.10(2) -0.01(2) 0.07(2) 0.016(18) 0.002(18) -0.020(16) 0.005(15) 0 0 0 0 0 0 0 0 0 0.940(2) 0.883(9) 0.883173 0.883173 0.883173 0.883173 2 3.1762 2 3.1762 2 3.1762 3 3.1762 4 3.1762
C(3B) 4.50(5) 0 -0.005(16) 0.026(16) -0.00(2) 0.51(2) -0.004(16) 0.020(18) -0.017(14) 0.009(14) 0.13(2) 0.00(2) 0.04(2) 0.019(19) 0.018(17) -0.019(16) 0.008(15) 0 0 0 0 0 0 0 0 0 0.940(2) 0.883(9) 0.883173 0.883173 0.883173 0.883173 2 3.1762 2 3.1762 2 3.1762 3 3.1762 4 3.1762
C(4B) 4.37(5) 0 0.036(15) -0.034(18) -0.01(2) 0.44(2) 0.006(16) -0.024(18) 0.028(15) -0.019(14) 0.13(2) 0.015(19) -0.01(2) -0.004(18) -0.014(18) 0.007(17) -0.001(16) 0 0 0 0 0 0 0 0 0 0.940(2) 0.883(9) 0.883173 0.883173 0.883173 0.883173 2 3.1762 2 3.1762 2 3.1762 3 3.1762 4 3.1762
C(5B) 4.32(5) 0 -0.000(16) 0.009(16) -0.04(2) 0.44(2) 0.031(18) 0.007(17) 0.002(14) 0.025(14) 0.07(2) -0.01(2) -0.02(2) -0.003(18) -0.030(18) -0.035(16) -0.034(15) 0 0 0 0 0 0 0 0 0 0.940(2) 0.883(9) 0.883173 0.883173 0.883173 0.883173 2 3.1762 2 3.1762 2 3.1762 3 3.1762 4 3.1762
C(6B) 4.36(5) 0 -0.053(16) -0.007(17) -0.11(2) 0.47(2) 0.046(16) 0.052(16) 0.004(15) 0.005(14) 0.03(2) 0.016(19) -0.02(2) 0.009(18) 0.024(17) -0.016(16) 0.015(16) 0 0 0 0 0 0 0 0 0 0.940(2) 0.883(9) 0.883173 0.883173 0.883173 0.883173 2 3.1762 2 3.1762 2 3.1762 3 3.1762 4 3.1762
C(11B) 4.79(6) 0 -0.02(3) -0.02(3) -0.00(2) -0.21(2) -0.041(19) 0.02(2) 0.19(2) -0.07(2) 0.07(2) -0.09(2) -0.13(2) -0.05(2) -0.04(2) 0.36(3) 0.03(3) 0 0 0 0 0 0 0 0 0 0.912(3) 0.747(14) 0.747326 0.747326 0.747326 0.747326 2 3.1762 2 3.1762 2 3.1762 3 3.1762 4 3.1762
C(12B) 4.49(7) 0 0.03(4) -0.10(3) -0.09(2) -0.18(2) -0.00(2) 0.010(19) 0.15(3) -0.09(2) 0.08(3) 0.02(3) -0.17(2) -0.02(3) -0.02(3) 0.10(3) 0.25(3) 0 0 0 0 0 0 0 0 0 0.912(3) 0.747(14) 0.747326 0.747326 0.747326 0.747326 2 3.1762 2 3.1762 2 3.1762 3 3.1762 4 3.1762
C(13B) 4.06(5) 0 -0.03(2) -0.01(2) 0.05(2) 0.10(2) -0.036(17) 0.042(19) -0.015(19) -0.008(18) 0.03(2) -0.32(2) -0.30(2) -0.05(2) -0.01(2) 0.35(2) -0.04(2) 0 0 0 0 0 0 0 0 0 0.914(2) 0.827(7) 0.826677 0.826677 0.826677 0.826677 2 3.1762 2 3.1762 2 3.1762 3 3.1762 4 3.1762
C(14B) 4.76(5) 0 -0.01(2) -0.24(2) 0.009(17) 0.127(18) 0.013(17) 0.002(15) -0.047(19) 0.089(18) -0.02(2) -0.23(2) -0.30(2) -0.00(2) 0.07(2) 0.24(2) -0.09(2) 0 0 0 0 0 0 0 0 0 0.914(2) 0.827(7) 0.826677 0.826677 0.826677 0.826677 2 3.1762 2 3.1762 2 3.1762 3 3.1762 4 3.1762
C(15B) 4.56(5) 0 -0.12(2) -0.11(2) 0.025(17) 0.091(17) 0.040(17) -0.005(16) -0.017(19) 0.079(18) 0.05(2) -0.25(2) -0.29(2) -0.08(2) -0.02(2) 0.23(2) -0.11(2) 0 0 0 0 0 0 0 0 0 0.914(2) 0.827(7) 0.826677 0.826677 0.826677 0.826677 2 3.1762 2 3.1762 2 3.1762 3 3.1762 4 3.1762
C(16B) 4.56(5) 0 -0.08(2) -0.07(2) 0.002(18) 0.085(18) 0.019(16) -0.037(17) -0.047(19) 0.057(17) -0.15(2) -0.19(2) -0.34(2) 0.02(2) 0.02(2) 0.29(2) -0.10(2) 0 0 0 0 0 0 0 0 0 0.914(2) 0.827(7) 0.826677 0.826677 0.826677 0.826677 2 3.1762 2 3.1762 2 3.1762 3 3.1762 4 3.1762
C(17B) 4.68(5) 0 -0.07(2) -0.12(2) 0.013(18) 0.072(18) -0.068(17) 0.014(15) -0.109(19) 0.069(18) 0.04(2) -0.15(2) -0.35(2) 0.02(2) 0.06(2) 0.23(2) -0.08(2) 0 0 0 0 0 0 0 0 0 0.914(2) 0.827(7) 0.826677 0.826677 0.826677 0.826677 2 3.1762 2 3.1762 2 3.1762 3 3.1762 4 3.1762
C(18B) 4.76(4) 0 -0.12(2) -0.08(2) 0.019(18) 0.130(17) -0.017(17) 0.010(16) -0.078(18) 0.056(18) -0.06(2) -0.17(2) -0.31(2) 0.02(2) 0.04(2) 0.30(2) -0.02(2) 0 0 0 0 0 0 0 0 0 0.914(2) 0.827(7) 0.826677 0.826677 0.826677 0.826677 2 3.1762 2 3.1762 2 3.1762 3 3.1762 4 3.1762
H(11A) 0.540(17) 0 0 0 0.083(11) 0 0 0 0 0 0 0 0 0 0 0 0 0 0 0 0 0 0 0 0 0 1.2 1.2 1.2 1.2 1.2 1.2 0 2 1 2 2 2 3 2 4 2
H(13A) 0.727(15) 0 0 0 0.178(11) 0 0 0 0 0 0 0 0 0 0 0 0 0 0 0 0 0 0 0 0 0 1.2 1.2 1.2 1.2 1.2 1.2 0 2 1 2 2 2 3 2 4 2
H(14A) 0.669(6) 0 0 0 0.045(4) 0 0 0 0 0 0 0 0 0 0 0 0 0 0 0 0 0 0 0 0 0 1.2 1.2 1.2 1.2 1.2 1.2 0 2 1 2 2 2 3 2 4 2
H(14B) 0.6686 0 0 0 0.0451 0 0 0 0 0 0 0 0 0 0 0 0 0 0 0 0 0 0 0 0 0 1.2 1.2 1.2 1.2 1.2 1.2 0 2 1 2 2 2 3 2 4 2
H(15A) 0.6686 0 0 0 0.0451 0 0 0 0 0 0 0 0 0 0 0 0 0 0 0 0 0 0 0 0 0 1.2 1.2 1.2 1.2 1.2 1.2 0 2 1 2 2 2 3 2 4 2
H(15B) 0.6686 0 0 0 0.0451 0 0 0 0 0 0 0 0 0 0 0 0 0 0 0 0 0 0 0 0 0 1.2 1.2 1.2 1.2 1.2 1.2 0 2 1 2 2 2 3 2 4 2
H(16A) 0.6686 0 0 0 0.0451 0 0 0 0 0 0 0 0 0 0 0 0 0 0 0 0 0 0 0 0 0 1.2 1.2 1.2 1.2 1.2 1.2 0 2 1 2 2 2 3 2 4 2
H(16B) 0.6686 0 0 0 0.0451 0 0 0 0 0 0 0 0 0 0 0 0 0 0 0 0 0 0 0 0 0 1.2 1.2 1.2 1.2 1.2 1.2 0 2 1 2 2 2 3 2 4 2
H(17A) 0.6686 0 0 0 0.0451 0 0 0 0 0 0 0 0 0 0 0 0 0 0 0 0 0 0 0 0 0 1.2 1.2 1.2 1.2 1.2 1.2 0 2 1 2 2 2 3 2 4 2
H(17B) 0.6686 0 0 0 0.0451 0 0 0 0 0 0 0 0 0 0 0 0 0 0 0 0 0 0 0 0 0 1.2 1.2 1.2 1.2 1.2 1.2 0 2 1 2 2 2 3 2 4 2
H(18A) 0.6686 0 0 0 0.0451 0 0 0 0 0 0 0 0 0 0 0 0 0 0 0 0 0 0 0 0 0 1.2 1.2 1.2 1.2 1.2 1.2 0 2 1 2 2 2 3 2 4 2
H(18B) 0.6686 0 0 0 0.0451 0 0 0 0 0 0 0 0 0 0 0 0 0 0 0 0 0 0 0 0 0 1.2 1.2 1.2 1.2 1.2 1.2 0 2 1 2 2 2 3 2 4 2
H(11B) 0.5396 0 0 0 0.0831 0 0 0 0 0 0 0 0 0 0 0 0 0 0 0 0 0 0 0 0 0 1.2 1.2 1.2 1.2 1.2 1.2 0 2 1 2 2 2 3 2 4 2
H(13B) 0.7273 0 0 0 0.1781 0 0 0 0 0 0 0 0 0 0 0 0 0 0 0 0 0 0 0 0 0 1.2 1.2 1.2 1.2 1.2 1.2 0 2 1 2 2 2 3 2 4 2
H(14C) 0.6686 0 0 0 0.0451 0 0 0 0 0 0 0 0 0 0 0 0 0 0 0 0 0 0 0 0 0 1.2 1.2 1.2 1.2 1.2 1.2 0 2 1 2 2 2 3 2 4 2
H(14D) 0.6686 0 0 0 0.0451 0 0 0 0 0 0 0 0 0 0 0 0 0 0 0 0 0 0 0 0 0 1.2 1.2 1.2 1.2 1.2 1.2 0 2 1 2 2 2 3 2 4 2
H(15C) 0.6686 0 0 0 0.0451 0 0 0 0 0 0 0 0 0 0 0 0 0 0 0 0 0 0 0 0 0 1.2 1.2 1.2 1.2 1.2 1.2 0 2 1 2 2 2 3 2 4 2
H(15D) 0.6686 0 0 0 0.0451 0 0 0 0 0 0 0 0 0 0 0 0 0 0 0 0 0 0 0 0 0 1.2 1.2 1.2 1.2 1.2 1.2 0 2 1 2 2 2 3 2 4 2
H(16C) 0.6686 0 0 0 0.0451 0 0 0 0 0 0 0 0 0 0 0 0 0 0 0 0 0 0 0 0 0 1.2 1.2 1.2 1.2 1.2 1.2 0 2 1 2 2 2 3 2 4 2
H(16D) 0.6686 0 0 0 0.0451 0 0 0 0 0 0 0 0 0 0 0 0 0 0 0 0 0 0 0 0 0 1.2 1.2 1.2 1.2 1.2 1.2 0 2 1 2 2 2 3 2 4 2
H(17C) 0.6686 0 0 0 0.0451 0 0 0 0 0 0 0 0 0 0 0 0 0 0 0 0 0 0 0 0 0 1.2 1.2 1.2 1.2 1.2 1.2 0 2 1 2 2 2 3 2 4 2
H(17D) 0.6686 0 0 0 0.0451 0 0 0 0 0 0 0 0 0 0 0 0 0 0 0 0 0 0 0 0 0 1.2 1.2 1.2 1.2 1.2 1.2 0 2 1 2 2 2 3 2 4 2
H(18C) 0.6686 0 0 0 0.0451 0 0 0 0 0 0 0 0 0 0 0 0 0 0 0 0 0 0 0 0 0 1.2 1.2 1.2 1.2 1.2 1.2 0 2 1 2 2 2 3 2 4 2
H(18D) 0.6686 0 0 0 0.0451 0 0 0 0 0 0 0 0 0 0 0 0 0 0 0 0 0 0 0 0 0 1.2 1.2 1.2 1.2 1.2 1.2 0 2 1 2 2 2 3 2 4 2

loop_
_atom_site_aniso_label
_atom_site_aniso_U_11
_atom_site_aniso_U_22
_atom_site_aniso_U_33
_atom_site_aniso_U_12
_atom_site_aniso_U_13
_atom_site_aniso_U_23
CO(1A) 0.00219(2) 0.00362(2) 0.00205(2) -0.000370(15) -0.000110(19) -0.000065(17)
CO(2A) 0.00167(2) 0.00284(2) 0.00229(2) -0.000298(15) -0.000095(18) -0.000277(17)
CO(1B) 0.00224(2) 0.00310(2) 0.00226(2) -0.000578(15) 0.000226(19) -0.000328(17)
CO(2B) 0.00200(2) 0.00307(2) 0.00252(2) -0.000333(15) -0.000016(19) -0.000422(17)
O(1A) 0.01156(12) 0.00526(10) 0.01085(11) 0.00055(8) 0.00003(10) -0.00261(9)
O(2A) 0.00743(11) 0.01353(12) 0.00578(10) -0.00199(9) 0.00249(10) -0.00313(9)
O(3A) 0.00604(11) 0.01714(14) 0.00862(11) -0.00274(9) -0.00333(10) -0.00215(10)
O(4A) 0.01233(12) 0.00747(10) 0.00991(11) -0.00190(9) -0.00071(10) -0.00511(9)
O(5A) 0.00471(10) 0.00980(11) 0.00824(10) -0.00027(8) 0.00281(10) -0.00121(9)
O(6A) 0.00901(11) 0.00660(10) 0.00700(10) -0.00010(8) -0.00277(9) 0.00199(8)
O(13A) 0.00561(9) 0.00486(8) 0.00564(9) 0.00008(7) -0.00086(8) -0.00201(7)
O(1B) 0.01066(11) 0.00860(11) 0.01101(11) 0.00148(9) -0.00167(10) -0.00650(10)
O(2B) 0.01245(13) 0.00823(11) 0.00783(11) 0.00032(9) -0.00175(10) 0.00314(9)
O(3B) 0.00551(10) 0.01376(13) 0.01167(12) -0.00396(9) -0.00127(10) -0.00406(10)
O(4B) 0.01651(15) 0.00673(11) 0.01286(13) -0.00421(10) 0.00273(12) -0.00535(10)
O(5B) 0.00815(11) 0.01050(11) 0.00705(10) 0.00110(8) -0.00332(9) 0.00128(9)
O(6B) 0.00653(11) 0.01264(12) 0.00847(11) -0.00202(9) 0.00375(11) -0.00304(9)
O(13B) 0.00785(10) 0.00473(9) 0.00528(9) 0.00156(7) -0.00108(8) -0.00173(7)
C(1A) 0.00637(10) 0.00511(10) 0.00627(10) 0.00004(7) -0.00029(9) -0.00097(8)
C(2A) 0.00478(10) 0.00840(11) 0.00421(9) -0.00114(8) 0.00076(9) -0.00140(8)
C(3A) 0.00442(10) 0.00977(11) 0.00525(10) -0.00124(8) -0.00154(9) -0.00073(8)
C(4A) 0.00661(10) 0.00546(10) 0.00586(10) -0.00091(7) -0.00073(9) -0.00215(8)
C(5A) 0.00394(10) 0.00620(10) 0.00536(10) -0.00038(7) 0.00026(9) -0.00077(8)
C(6A) 0.00532(10) 0.00524(10) 0.00485(9) -0.00027(7) -0.00142(9) 0.00034(8)
C(11A) 0.00485(9) 0.00449(9) 0.00514(9) -0.00060(7) -0.00049(8) -0.00152(7)
C(12A) 0.00320(9) 0.00496(9) 0.00387(9) -0.00049(6) 0.00014(8) -0.00071(7)
C(13A) 0.00298(9) 0.00430(9) 0.00350(8) -0.00043(6) -0.00021(8) -0.00042(7)
C(14A) 0.00434(9) 0.00546(9) 0.00482(9) -0.00029(7) -0.00032(8) 0.00048(7)
C(15A) 0.00567(10) 0.00857(11) 0.00448(9) -0.00125(8) -0.00011(9) 0.00082(8)
C(16A) 0.00513(10) 0.00857(11) 0.00685(10) -0.00224(8) 0.00024(9) -0.00007(9)
C(17A) 0.00344(9) 0.00852(11) 0.00655(10) -0.00040(7) -0.00054(9) -0.00102(8)
C(18A) 0.00398(9) 0.00732(10) 0.00452(9) -0.00088(7) -0.00079(8) -0.00081(8)
C(1B) 0.00580(10) 0.00607(10) 0.00601(10) 0.00004(7) -0.00063(9) -0.00263(8)
C(2B) 0.00694(11) 0.00607(10) 0.00525(10) -0.00046(8) -0.00076(9) 0.00082(8)
C(3B) 0.00423(10) 0.00796(11) 0.00648(10) -0.00207(8) -0.00029(9) -0.00201(8)
C(4B) 0.00740(11) 0.00578(10) 0.00738(10) -0.00194(8) 0.00072(9) -0.00272(9)
C(5B) 0.00544(10) 0.00708(10) 0.00493(10) 0.00002(8) -0.00163(9) 0.00001(8)
C(6B) 0.00448(10) 0.00747(10) 0.00557(10) -0.00094(7) 0.00087(9) -0.00147(8)
C(11B) 0.00533(9) 0.00425(9) 0.00502(9) -0.00019(7) -0.00067(8) -0.00144(7)
C(12B) 0.00406(9) 0.00439(9) 0.00379(9) -0.00012(7) -0.00075(8) -0.00031(7)
C(13B) 0.00392(9) 0.00437(9) 0.00356(9) 0.00009(7) -0.00072(8) -0.00061(7)
C(14B) 0.00461(10) 0.00754(10) 0.00450(9) -0.00048(7) -0.00003(8) -0.00039(8)
C(15B) 0.00696(11) 0.00830(11) 0.00466(9) -0.00141(8) -0.00039(9) 0.00046(8)
C(16B) 0.00871(12) 0.01088(12) 0.00431(10) -0.00135(9) -0.00157(9) -0.00129(9)
C(17B) 0.00601(10) 0.00936(11) 0.00572(10) -0.00083(8) -0.00196(9) -0.00078(8)
C(18B) 0.00576(10) 0.00706(10) 0.00505(9) -0.00156(7) -0.00149(9) -0.00043(8)

loop_
_atom_site_label
_atom_site_fract_x
_atom_site_fract_y
_atom_site_fract_z
_atom_site_occupancy
_atom_site_symmetry_multiplicity
_atom_site_U_iso_or_equiv
CO(1A) 0.851532(6) 0.088087(6) 0.348778(4) 1 2 0.003
CO(2A) 0.700513(6) 0.185770(6) 0.242485(4) 1 2 0.002
CO(1B) 0.227375(6) 0.543967(6) 0.375188(4) 1 2 0.003
CO(2B) 0.482614(6) 0.602928(6) 0.313740(4) 1 2 0.003
O(1A) 0.88668(4) -0.18839(3) 0.32796(2) 1 2 0.010
O(2A) 0.62136(4) 0.08692(4) 0.49545(2) 1 2 0.009
O(3A) 1.10203(4) 0.10610(4) 0.42392(2) 1 2 0.010
O(4A) 0.71128(4) -0.04504(3) 0.17066(2) 1 2 0.009
O(5A) 0.41582(4) 0.17058(3) 0.35702(2) 1 2 0.008
O(6A) 0.61970(4) 0.41908(3) 0.11343(2) 1 2 0.008
O(13A) 1.04613(3) 0.08908(3) 0.135147(18) 1 2 0.005
O(1B) 0.14035(4) 0.76933(4) 0.45262(2) 1 2 0.010
O(2B) 0.29140(4) 0.30028(4) 0.50615(2) 1 2 0.011
O(3B) -0.07122(4) 0.48694(4) 0.36868(2) 1 2 0.010
O(4B) 0.47043(5) 0.87661(4) 0.33879(2) 1 2 0.012
O(5B) 0.61780(4) 0.40785(4) 0.44422(2) 1 2 0.009
O(6B) 0.74056(4) 0.62547(4) 0.18160(2) 1 2 0.010
O(13B) 0.20205(3) 0.85441(3) 0.217621(18) 1 2 0.006
C(1A) 0.87316(4) -0.08221(3) 0.33787(2) 1 2 0.006
C(2A) 0.70961(4) 0.08536(3) 0.43973(2) 1 2 0.006
C(3A) 1.00659(4) 0.09649(4) 0.39424(2) 1 2 0.007
C(4A) 0.70808(4) 0.04422(3) 0.19741(2) 1 2 0.006
C(5A) 0.52484(4) 0.17634(3) 0.31244(2) 1 2 0.005
C(6A) 0.65244(3) 0.32699(3) 0.16263(2) 1 2 0.005
C(11A) 0.83302(3) 0.27520(3) 0.283018(19) 1 2 0.005
C(12A) 0.91199(3) 0.19921(3) 0.235911(18) 1 2 0.004
C(13A) 1.04419(3) 0.19917(3) 0.169469(18) 1 2 0.004
C(14A) 1.03372(3) 0.32904(3) 0.099987(19) 1 2 0.005
C(15A) 1.17227(4) 0.34213(3) 0.03392(2) 1 2 0.007
C(16A) 1.31163(4) 0.33621(3) 0.06921(2) 1 2 0.007
C(17A) 1.32360(3) 0.20614(3) 0.13709(2) 1 2 0.006
C(18A) 1.18603(3) 0.19306(3) 0.203738(19) 1 2 0.005
C(1B) 0.17467(4) 0.68172(3) 0.42341(2) 1 2 0.006
C(2B) 0.26577(4) 0.39405(3) 0.45661(2) 1 2 0.007
C(3B) 0.04596(4) 0.50876(3) 0.36962(2) 1 2 0.006
C(4B) 0.47695(4) 0.77048(3) 0.33073(2) 1 2 0.007
C(5B) 0.56849(4) 0.48437(3) 0.39337(2) 1 2 0.006
C(6B) 0.63955(4) 0.61792(3) 0.23199(2) 1 2 0.006
C(11B) 0.35614(3) 0.49694(3) 0.280689(19) 1 2 0.005
C(12B) 0.31121(3) 0.62847(3) 0.259680(18) 1 2 0.004
C(13B) 0.25357(3) 0.73329(3) 0.191908(18) 1 2 0.004
C(14B) 0.37807(3) 0.77270(3) 0.11830(2) 1 2 0.006
C(15B) 0.32243(4) 0.86513(3) 0.04284(2) 1 2 0.007
C(16B) 0.20124(4) 0.80152(4) 0.02109(2) 1 2 0.008
C(17B) 0.07340(4) 0.77025(4) 0.09294(2) 1 2 0.007
C(18B) 0.12651(4) 0.67759(3) 0.16876(2) 1 2 0.006
H(11A) 0.831586 0.369908 0.29781 1 2 0.00579(5)
H(13A) 1.095432 0.010972 0.167445 1 2 0.00806(5)
H(14A) 0.937818 0.328346 0.072809 1 2 0.00585(5)
H(14B) 1.018196 0.416875 0.124772 1 2 0.00585(5)
H(15A) 1.181431 0.260442 0.004357 1 2 0.00749(5)
H(15B) 1.162665 0.438005 -0.012261 1 2 0.00749(5)
H(16A) 1.408537 0.340075 0.021149 1 2 0.00822(5)
H(16B) 1.308045 0.423608 0.093346 1 2 0.00822(5)
H(17A) 1.420614 0.205795 0.163597 1 2 0.00740(5)
H(17B) 1.337784 0.119166 0.111596 1 2 0.00740(5)
H(18A) 1.178122 0.274665 0.233245 1 2 0.00632(5)
H(18B) 1.196482 0.097129 0.24977 1 2 0.00632(5)
H(11B) 0.378192 0.408218 0.258094 1 2 0.00584(5)
H(13B) 0.1416 0.83115 0.271232 1 2 0.00898(7)
H(14C) 0.458946 0.824244 0.134344 1 2 0.00666(5)
H(14D) 0.433595 0.680885 0.103636 1 2 0.00666(5)
H(15C) 0.279249 0.962275 0.054612 1 2 0.00797(5)
H(15D) 0.414147 0.883678 -0.008526 1 2 0.00797(5)
H(16C) 0.16108 0.8708 -0.031469 1 2 0.00956(6)
H(16D) 0.246284 0.708193 0.004701 1 2 0.00956(6)
H(17C) -0.010068 0.721513 0.077018 1 2 0.00844(5)
H(17D) 0.022734 0.864686 0.105992 1 2 0.00844(5)
H(18C) 0.163287 0.57862 0.157975 1 2 0.00715(5)
H(18D) 0.034009 0.663639 0.219781 1 2 0.00715(5)
H(lp1) 0.860415 0.175172 0.306766 1 2 0.001
H(lp2) 0.878553 0.152546 0.294302 1 2 0.001
H(lp3) 0.787870 0.219863 0.253619 1 2 0.001
H(lp4) 0.804816 0.196030 0.242242 1 2 0.001
H(lp5) 0.289401 0.536652 0.322897 1 2 0.001
H(lp6) 0.276862 0.576802 0.316654 1 2 0.001
H(lp7) 0.409493 0.564956 0.293494 1 2 0.001
H(lp8) 0.394315 0.610066 0.288420 1 2 0.001
H(lp9) 0.867475 0.170559 0.301412 1 2 0.001
H(l10) 0.281366 0.560912 0.317362 1 2 0.001
H(l11) 0.402014 0.582550 0.289836 1 2 0.001

loop_
_geom_angle_atom_site_label_1
_geom_angle_atom_site_label_2
_geom_angle_atom_site_label_3
_geom_angle
_geom_angle_site_symmetry_1
_geom_angle_site_symmetry_2
_geom_angle_site_symmetry_3
_geom_angle_publ_flag
C(13A) O(13A) H(13A) 108.02(3) 1_555 1_555 1_555 yes
C(13B) O(13B) H(13B) 109.72(3) 1_555 1_555 1_555 yes
C(12A) C(11A) H(11A) 142.14(3) 1_555 1_555 1_555 yes
C(11A) C(12A) C(13A) 142.74(3) 1_555 1_555 1_555 yes
O(13A) C(13A) C(12A) 110.78(2) 1_555 1_555 1_555 yes
O(13A) C(13A) C(14A) 106.39(3) 1_555 1_555 1_555 yes
O(13A) C(13A) C(18A) 110.94(2) 1_555 1_555 1_555 yes
C(12A) C(13A) C(14A) 109.19(2) 1_555 1_555 1_555 yes
C(12A) C(13A) C(18A) 109.57(3) 1_555 1_555 1_555 yes
C(14A) C(13A) C(18A) 109.91(2) 1_555 1_555 1_555 yes
C(13A) C(14A) C(15A) 111.89(3) 1_555 1_555 1_555 yes
C(13A) C(14A) H(14A) 109.33(2) 1_555 1_555 1_555 yes
C(13A) C(14A) H(14B) 109.27(3) 1_555 1_555 1_555 yes
C(15A) C(14A) H(14A) 109.18(3) 1_555 1_555 1_555 yes
C(15A) C(14A) H(14B) 109.16(3) 1_555 1_555 1_555 yes
H(14A) C(14A) H(14B) 107.93(3) 1_555 1_555 1_555 yes
C(14A) C(15A) C(16A) 111.61(3) 1_555 1_555 1_555 yes
C(14A) C(15A) H(15A) 109.35(3) 1_555 1_555 1_555 yes
C(14A) C(15A) H(15B) 109.38(3) 1_555 1_555 1_555 yes
C(16A) C(15A) H(15A) 109.27(3) 1_555 1_555 1_555 yes
C(16A) C(15A) H(15B) 109.26(3) 1_555 1_555 1_555 yes
H(15A) C(15A) H(15B) 107.90(3) 1_555 1_555 1_555 yes
C(15A) C(16A) C(17A) 110.34(3) 1_555 1_555 1_555 yes
C(15A) C(16A) H(16A) 109.62(3) 1_555 1_555 1_555 yes
C(15A) C(16A) H(16B) 109.55(3) 1_555 1_555 1_555 yes
C(17A) C(16A) H(16A) 109.61(3) 1_555 1_555 1_555 yes
C(17A) C(16A) H(16B) 109.56(3) 1_555 1_555 1_555 yes
H(16A) C(16A) H(16B) 108.14(3) 1_555 1_555 1_555 yes
C(16A) C(17A) C(18A) 111.33(3) 1_555 1_555 1_555 yes
C(16A) C(17A) H(17A) 109.41(3) 1_555 1_555 1_555 yes
C(16A) C(17A) H(17B) 109.37(3) 1_555 1_555 1_555 yes
C(18A) C(17A) H(17A) 109.40(3) 1_555 1_555 1_555 yes
C(18A) C(17A) H(17B) 109.32(3) 1_555 1_555 1_555 yes
H(17A) C(17A) H(17B) 107.95(3) 1_555 1_555 1_555 yes
C(13A) C(18A) C(17A) 111.93(3) 1_555 1_555 1_555 yes
C(13A) C(18A) H(18A) 109.24(3) 1_555 1_555 1_555 yes
C(13A) C(18A) H(18B) 109.25(3) 1_555 1_555 1_555 yes
C(17A) C(18A) H(18A) 109.20(3) 1_555 1_555 1_555 yes
C(17A) C(18A) H(18B) 109.24(3) 1_555 1_555 1_555 yes
H(18A) C(18A) H(18B) 107.89(3) 1_555 1_555 1_555 yes
C(12B) C(11B) H(11B) 142.36(3) 1_555 1_555 1_555 yes
C(11B) C(12B) C(13B) 140.86(3) 1_555 1_555 1_555 yes
O(13B) C(13B) C(12B) 109.59(3) 1_555 1_555 1_555 yes
O(13B) C(13B) C(14B) 106.65(2) 1_555 1_555 1_555 yes
O(13B) C(13B) C(18B) 110.16(3) 1_555 1_555 1_555 yes
C(12B) C(13B) C(14B) 110.17(2) 1_555 1_555 1_555 yes
C(12B) C(13B) C(18B) 109.29(2) 1_555 1_555 1_555 yes
C(14B) C(13B) C(18B) 110.95(3) 1_555 1_555 1_555 yes
C(13B) C(14B) C(15B) 112.76(3) 1_555 1_555 1_555 yes
C(13B) C(14B) H(14C) 109.09(3) 1_555 1_555 1_555 yes
C(13B) C(14B) H(14D) 109.02(3) 1_555 1_555 1_555 yes
C(15B) C(14B) H(14C) 109.04(3) 1_555 1_555 1_555 yes
C(15B) C(14B) H(14D) 109.00(3) 1_555 1_555 1_555 yes
H(14C) C(14B) H(14D) 107.81(3) 1_555 1_555 1_555 yes
C(14B) C(15B) C(16B) 111.15(3) 1_555 1_555 1_555 yes
C(14B) C(15B) H(15C) 109.35(3) 1_555 1_555 1_555 yes
C(14B) C(15B) H(15D) 109.45(3) 1_555 1_555 1_555 yes
C(16B) C(15B) H(15C) 109.31(3) 1_555 1_555 1_555 yes
C(16B) C(15B) H(15D) 109.44(3) 1_555 1_555 1_555 yes
H(15C) C(15B) H(15D) 108.09(3) 1_555 1_555 1_555 yes
C(15B) C(16B) C(17B) 110.58(3) 1_555 1_555 1_555 yes
C(15B) C(16B) H(16C) 109.62(3) 1_555 1_555 1_555 yes
C(15B) C(16B) H(16D) 109.54(3) 1_555 1_555 1_555 yes
C(17B) C(16B) H(16C) 109.55(3) 1_555 1_555 1_555 yes
C(17B) C(16B) H(16D) 109.47(3) 1_555 1_555 1_555 yes
H(16C) C(16B) H(16D) 108.03(3) 1_555 1_555 1_555 yes
C(16B) C(17B) C(18B) 111.08(3) 1_555 1_555 1_555 yes
C(16B) C(17B) H(17C) 109.47(3) 1_555 1_555 1_555 yes
C(16B) C(17B) H(17D) 109.33(3) 1_555 1_555 1_555 yes
C(18B) C(17B) H(17C) 109.45(3) 1_555 1_555 1_555 yes
C(18B) C(17B) H(17D) 109.37(3) 1_555 1_555 1_555 yes
H(17C) C(17B) H(17D) 108.08(3) 1_555 1_555 1_555 yes
C(13B) C(18B) C(17B) 113.10(3) 1_555 1_555 1_555 yes
C(13B) C(18B) H(18C) 108.98(3) 1_555 1_555 1_555 yes
C(13B) C(18B) H(18D) 109.01(3) 1_555 1_555 1_555 yes
C(17B) C(18B) H(18C) 108.89(3) 1_555 1_555 1_555 yes
C(17B) C(18B) H(18D) 108.93(3) 1_555 1_555 1_555 yes
H(18C) C(18B) H(18D) 107.81(3) 1_555 1_555 1_555 yes

loop_
_geom_bond_atom_site_label_1
_geom_bond_atom_site_label_2
_geom_bond_distance
_geom_bond_site_symmetry_1
_geom_bond_site_symmetry_2
_geom_bond_publ_flag
CO(1A) CO(2A) 2.46334(9) 1_555 1_555 yes
CO(1A) C(1A) 1.8039(3) 1_555 1_555 yes
CO(1A) C(2A) 1.8363(3) 1_555 1_555 yes
CO(1A) C(3A) 1.8005(4) 1_555 1_555 yes
CO(1A) C(11A) 1.9551(3) 1_555 1_555 yes
CO(1A) C(12A) 1.9807(3) 1_555 1_555 yes
CO(2A) C(4A) 1.8316(3) 1_555 1_555 yes
CO(2A) C(5A) 1.8195(3) 1_555 1_555 yes
CO(2A) C(6A) 1.7910(3) 1_555 1_555 yes
CO(2A) C(11A) 1.9657(3) 1_555 1_555 yes
CO(2A) C(12A) 1.9630(3) 1_555 1_555 yes
CO(1B) CO(2B) 2.46534(8) 1_555 1_555 yes
CO(1B) C(1B) 1.8170(3) 1_555 1_555 yes
CO(1B) C(2B) 1.8342(3) 1_555 1_555 yes
CO(1B) C(3B) 1.7931(3) 1_555 1_555 yes
CO(1B) C(11B) 1.9679(3) 1_555 1_555 yes
CO(1B) C(12B) 1.9856(3) 1_555 1_555 yes
CO(2B) C(4B) 1.8282(3) 1_555 1_555 yes
CO(2B) C(5B) 1.8195(3) 1_555 1_555 yes
CO(2B) C(6B) 1.8036(3) 1_555 1_555 yes
CO(2B) C(11B) 1.9629(3) 1_555 1_555 yes
CO(2B) C(12B) 1.9642(3) 1_555 1_555 yes
O(1A) C(1A) 1.1451(5) 1_555 1_555 yes
O(2A) C(2A) 1.1366(4) 1_555 1_555 yes
O(3A) C(3A) 1.1400(5) 1_555 1_555 yes
O(4A) C(4A) 1.1387(4) 1_555 1_555 yes
O(5A) C(5A) 1.1389(4) 1_555 1_555 yes
O(6A) C(6A) 1.1427(4) 1_555 1_555 yes
O(13A) C(13A) 1.4222(4) 1_555 1_555 yes
O(13A) H(13A) 0.967 1_555 1_555 yes
O(1B) C(1B) 1.1404(4) 1_555 1_555 yes
O(2B) C(2B) 1.1374(5) 1_555 1_555 yes
O(3B) C(3B) 1.1420(5) 1_555 1_555 yes
O(4B) C(4B) 1.1362(5) 1_555 1_555 yes
O(5B) C(5B) 1.1400(5) 1_555 1_555 yes
O(6B) C(6B) 1.1388(4) 1_555 1_555 yes
O(13B) C(13B) 1.4403(4) 1_555 1_555 yes
O(13B) H(13B) 0.967 1_555 1_555 yes
C(11A) C(12A) 1.3421(4) 1_555 1_555 yes
C(11A) H(11A) 1.077 1_555 1_555 yes
C(12A) C(13A) 1.5041(4) 1_555 1_555 yes
C(13A) C(14A) 1.5396(4) 1_555 1_555 yes
C(13A) C(18A) 1.5408(4) 1_555 1_555 yes
C(14A) C(15A) 1.5310(4) 1_555 1_555 yes
C(14A) H(14A) 1.092 1_555 1_555 yes
C(14A) H(14B) 1.092 1_555 1_555 yes
C(15A) C(16A) 1.5297(5) 1_555 1_555 yes
C(15A) H(15A) 1.092 1_555 1_555 yes
C(15A) H(15B) 1.092 1_555 1_555 yes
C(16A) C(17A) 1.5274(5) 1_555 1_555 yes
C(16A) H(16A) 1.092 1_555 1_555 yes
C(16A) H(16B) 1.092 1_555 1_555 yes
C(17A) C(18A) 1.5303(4) 1_555 1_555 yes
C(17A) H(17A) 1.092 1_555 1_555 yes
C(17A) H(17B) 1.092 1_555 1_555 yes
C(18A) H(18A) 1.092 1_555 1_555 yes
C(18A) H(18B) 1.092 1_555 1_555 yes
C(11B) C(12B) 1.3399(4) 1_555 1_555 yes
C(11B) H(11B) 1.077 1_555 1_555 yes
C(12B) C(13B) 1.4983(4) 1_555 1_555 yes
C(13B) C(14B) 1.5353(4) 1_555 1_555 yes
C(13B) C(18B) 1.5414(4) 1_555 1_555 yes
C(14B) C(15B) 1.5336(5) 1_555 1_555 yes
C(14B) H(14C) 1.092 1_555 1_555 yes
C(14B) H(14D) 1.092 1_555 1_555 yes
C(15B) C(16B) 1.5284(5) 1_555 1_555 yes
C(15B) H(15C) 1.092 1_555 1_555 yes
C(15B) H(15D) 1.092 1_555 1_555 yes
C(16B) C(17B) 1.5279(5) 1_555 1_555 yes
C(16B) H(16C) 1.092 1_555 1_555 yes
C(16B) H(16D) 1.092 1_555 1_555 yes
C(17B) C(18B) 1.5289(5) 1_555 1_555 yes
C(17B) H(17C) 1.092 1_555 1_555 yes
C(17B) H(17D) 1.092 1_555 1_555 yes
C(18B) H(18C) 1.092 1_555 1_555 yes
C(18B) H(18D) 1.092 1_555 1_555 yes
